data_7019090
loop_
_publ_author_name
'Demoro, Bruno'
'Caruso, Francesco'
'Rossi, Miriam'
'Ben\'itez, Diego'
'Gonz\'alez, Mercedes'
'Cerecetto, Hugo'
'Galizzi, Melina'
'Malayil, Leena'
'Docampo, Roberto'
'Faccio, Ricardo'
'Mombr\'u, Alvaro W'
'Gambino, Dinorah'
'Otero, Luc\'ia'

_publ_section_title
;
 Bisphosphonate metal complexes as selective inhibitors of Trypanosoma
 cruzi farnesyl diphosphate synthase.
;
_journal_issue 21
_journal_name_full 'Dalton transactions (Cambridge, England : 2003)'
_journal_page_first 6468
_journal_page_last 6476
_journal_paper_doi 10.1039/c2dt12179d
_journal_volume 41
_journal_year 2012
_chemical_formula_moiety 'C6 H24 N2 Ni O16 P4'
_chemical_formula_sum 'C6 H24 N2 Ni O16 P4'
_chemical_formula_weight 562.86
_chemical_name_common
;(bis((3-amino-1-hydroxypropane-1,1-
diyl)bis(phosphonato))nickel(ii)diaqua)
;
_chemical_name_systematic
;
{bis[(3-amino-1-hydroxypropane-1,1-diyl)bis(phosphonato)]nickel(II)diaqua}
;
_space_group_IT_number 14
_symmetry_cell_setting monoclinic
_symmetry_space_group_name_Hall '-P 2yn'
_symmetry_space_group_name_H-M 'P 1 21/n 1'
_atom_sites_solution_hydrogens geom
_atom_sites_solution_primary direct
_atom_sites_solution_secondary difmap
_audit_creation_date 2010-10-12
_audit_creation_method SHELXL-97
_cell_angle_alpha 90.00
_cell_angle_beta 94.356(4)
_cell_angle_gamma 90.00
_cell_formula_units_Z 2
_cell_length_a 7.338(2)
_cell_length_b 10.831(4)
_cell_length_c 10.907(4)
_cell_measurement_reflns_used 2888
_cell_measurement_temperature 125(2)
_cell_measurement_theta_max 29.14
_cell_measurement_theta_min 2.65
_cell_volume 864.4(5)
_computing_cell_refinement 'Bruker SAINT'
_computing_data_collection 'Bruker APEX2'
_computing_data_reduction 'Bruker SAINT'
_computing_molecular_graphics 'Bruker SHELXTL'
_computing_publication_material 'Bruker SHELXTL'
_computing_structure_refinement 'SHELXL-97 (Sheldrick, 1997)'
_computing_structure_solution 'SHELXS-97 (Sheldrick, 1990)'
_diffrn_ambient_temperature 125(2)
_diffrn_measured_fraction_theta_full 0.999
_diffrn_measured_fraction_theta_max 0.999
_diffrn_measurement_device_type 'Bruker APEX-II CCD'
_diffrn_measurement_method '\f and \w scans'
_diffrn_radiation_monochromator graphite
_diffrn_radiation_source 'fine-focus sealed tube'
_diffrn_radiation_type MoK\a
_diffrn_radiation_wavelength 0.71073
_diffrn_reflns_av_R_equivalents 0.0446
_diffrn_reflns_av_sigmaI/netI 0.0351
_diffrn_reflns_limit_h_max 9
_diffrn_reflns_limit_h_min -9
_diffrn_reflns_limit_k_max 14
_diffrn_reflns_limit_k_min -14
_diffrn_reflns_limit_l_max 14
_diffrn_reflns_limit_l_min -14
_diffrn_reflns_number 11028
_diffrn_reflns_theta_full 28.28
_diffrn_reflns_theta_max 28.28
_diffrn_reflns_theta_min 2.65
_diffrn_standards_number 0
_exptl_absorpt_coefficient_mu 1.586
_exptl_absorpt_correction_T_max 0.9249
_exptl_absorpt_correction_T_min 0.7969
_exptl_absorpt_correction_type empirical
_exptl_absorpt_process_details SADABS
_exptl_crystal_colour pink
_exptl_crystal_density_diffrn 2.163
_exptl_crystal_density_method 'not measured'
_exptl_crystal_description square
_exptl_crystal_F_000 580
_exptl_crystal_size_max 0.15
_exptl_crystal_size_mid 0.14
_exptl_crystal_size_min 0.05
_refine_diff_density_max 0.647
_refine_diff_density_min -0.951
_refine_diff_density_rms 0.130
_refine_ls_goodness_of_fit_ref 1.212
_refine_ls_hydrogen_treatment mixed
_refine_ls_matrix_type full
_refine_ls_number_parameters 118
_refine_ls_number_reflns 2150
_refine_ls_number_restraints 1
_refine_ls_restrained_S_all 1.212
_refine_ls_R_factor_all 0.0531
_refine_ls_R_factor_gt 0.0397
_refine_ls_shift/su_max 0.010
_refine_ls_shift/su_mean 0.021
_refine_ls_structure_factor_coef Fsqd
_refine_ls_weighting_details 'calc w=1/[\s^2^(Fo^2^)+(0.0642P)^2^+0.0000P] where P=(Fo^2^+2Fc^2^)/3'
_refine_ls_weighting_scheme calc
_refine_ls_wR_factor_gt 0.1078
_refine_ls_wR_factor_ref 0.1143
_reflns_number_gt 1773
_reflns_number_total 2150
_reflns_threshold_expression >2sigma(I)
_cod_data_source_file c2dt12179d.txt
_cod_data_source_block nipam_0m
_cod_depositor_comments
;
The following automatic conversions were performed:

'_symmetry_cell_setting' value 'Monoclinic' changed to 'monoclinic'
according to /home/saulius/struct/CIF-dictionaries/cif_core.dic
dictionary named 'cif_core.dic' version 2.4.1 from 2010-06-29.

Automatic conversion script
Id: cif_fix_values 1715 2011-07-08 13:25:40Z adriana 
;
_cod_original_sg_symbol_H-M P2(1)/n
_cod_database_code 7019090

loop_
_symmetry_equiv_pos_as_xyz
'x, y, z'
'-x+1/2, y+1/2, -z+1/2'
'-x, -y, -z'
'x-1/2, -y-1/2, z-1/2'

loop_
_atom_site_label
_atom_site_type_symbol
_atom_site_fract_x
_atom_site_fract_y
_atom_site_fract_z
_atom_site_U_iso_or_equiv
_atom_site_adp_type
_atom_site_occupancy
_atom_site_symmetry_multiplicity
_atom_site_calc_flag
Ni1 Ni 0.0000 1.0000 0.0000 0.01204(19) Uani 1 1 d
P1 P 0.31775(10) 0.80056(7) 0.05840(7) 0.0085(2) Uani 1 1 d
P2 P 0.15340(11) 0.91968(7) 0.28165(7) 0.0097(2) Uani 1 1 d
O9 O 0.0327(3) 0.8024(2) 0.2983(2) 0.0139(5) Uani 1 1 d
O3 O 0.1414(3) 1.1642(2) -0.0219(2) 0.0155(5) Uani 1 1 d
O2 O 0.0588(3) 1.0110(2) 0.1920(2) 0.0138(5) Uani 1 1 d
O1 O 0.2255(3) 0.8973(2) -0.0250(2) 0.0123(5) Uani 1 1 d
O5 O 0.2073(3) 0.9723(2) 0.4086(2) 0.0135(5) Uani 1 1 d
C1 C 0.3624(4) 0.8659(3) 0.2137(3) 0.0108(6) Uani 1 1 d
O6 O 0.4526(3) 0.7726(2) 0.2933(2) 0.0148(5) Uani 1 1 d
C3 C 0.6191(5) 0.9963(3) 0.3221(3) 0.0156(7) Uani 1 1 d
C2 C 0.4938(5) 0.9765(3) 0.2049(3) 0.0136(6) Uani 1 1 d
O7 O 0.5027(3) 0.7584(2) 0.01896(19) 0.0131(5) Uani 1 1 d
O8 O 0.1889(3) 0.6883(2) 0.0730(2) 0.0141(5) Uani 1 1 d
N1 N 0.7262(4) 1.1125(3) 0.3068(3) 0.0179(6) Uani 1 1 d
H1A H 0.8000 1.1256 0.3741 0.027 Uiso 1 1 d
H1B H 0.6497 1.1758 0.2950 0.027 Uiso 1 1 d
H1C H 0.7925 1.1049 0.2421 0.027 Uiso 1 1 d
H3 H 0.101(7) 1.212(5) 0.015(5) 0.025(15) Uiso 1 1 d
H5 H 0.419(5) 1.038(4) 0.176(3) 0.015(9) Uiso 1 1 d
H7 H 0.546(6) 1.008(3) 0.392(4) 0.015(10) Uiso 1 1 d
H6 H 0.559(6) 0.976(4) 0.133(4) 0.023(10) Uiso 1 1 d
H8 H 0.703(5) 0.937(4) 0.335(3) 0.008(9) Uiso 1 1 d
H12 H 0.273(7) 1.175(4) -0.010(4) 0.025(12) Uiso 1 1 d
H13 H 0.416(8) 0.697(6) 0.286(5) 0.021(18) Uiso 1 1 d
H14 H 0.018(9) 0.785(6) 0.385(6) 0.02(2) Uiso 1 1 d
H15 H 0.241(8) 0.584(3) 0.091(6) 0.02(2) Uiso 1 1 d

loop_
_atom_site_aniso_label
_atom_site_aniso_U_11
_atom_site_aniso_U_22
_atom_site_aniso_U_33
_atom_site_aniso_U_23
_atom_site_aniso_U_13
_atom_site_aniso_U_12
Ni1 0.0149(3) 0.0101(3) 0.0113(3) 0.0011(2) 0.0019(2) 0.0012(2)
P1 0.0101(4) 0.0076(4) 0.0079(4) -0.0011(3) 0.0008(3) 0.0009(3)
P2 0.0127(4) 0.0081(4) 0.0083(4) -0.0005(3) 0.0015(3) 0.0010(3)
O9 0.0176(12) 0.0125(11) 0.0118(11) -0.0016(8) 0.0019(9) -0.0048(9)
O3 0.0158(12) 0.0123(11) 0.0185(12) 0.0000(9) 0.0036(9) 0.0006(9)
O2 0.0197(12) 0.0119(11) 0.0101(11) 0.0024(8) 0.0028(9) 0.0061(8)
O1 0.0155(11) 0.0106(10) 0.0109(10) 0.0019(8) 0.0027(8) 0.0028(8)
O5 0.0179(11) 0.0116(10) 0.0110(10) -0.0023(8) 0.0014(9) -0.0017(8)
C1 0.0115(14) 0.0114(14) 0.0097(13) -0.0004(11) 0.0012(11) 0.0011(11)
O6 0.0192(12) 0.0099(11) 0.0149(11) 0.0024(9) -0.0021(9) 0.0016(9)
C3 0.0158(16) 0.0136(16) 0.0174(16) -0.0026(12) 0.0001(13) -0.0005(13)
C2 0.0169(16) 0.0124(15) 0.0114(15) 0.0020(11) 0.0001(12) -0.0039(12)
O7 0.0120(11) 0.0158(11) 0.0118(10) -0.0043(8) 0.0036(8) 0.0016(8)
O8 0.0159(11) 0.0101(10) 0.0164(11) -0.0018(9) 0.0021(8) -0.0010(9)
N1 0.0156(13) 0.0174(13) 0.0209(14) -0.0074(11) 0.0016(11) -0.0015(11)

loop_
_atom_type_symbol
_atom_type_description
_atom_type_scat_dispersion_real
_atom_type_scat_dispersion_imag
_atom_type_scat_source
C C 0.0033 0.0016 'International Tables Vol C Tables 4.2.6.8 and 6.1.1.4'
H H 0.0000 0.0000 'International Tables Vol C Tables 4.2.6.8 and 6.1.1.4'
N N 0.0061 0.0033 'International Tables Vol C Tables 4.2.6.8 and 6.1.1.4'
O O 0.0106 0.0060 'International Tables Vol C Tables 4.2.6.8 and 6.1.1.4'
P P 0.1023 0.0942 'International Tables Vol C Tables 4.2.6.8 and 6.1.1.4'
Ni Ni 0.3393 1.1124 'International Tables Vol C Tables 4.2.6.8 and 6.1.1.4'

loop_
_geom_angle_atom_site_label_1
_geom_angle_atom_site_label_2
_geom_angle_atom_site_label_3
_geom_angle
_geom_angle_site_symmetry_1
_geom_angle_site_symmetry_3
O1 Ni1 O1 180.0 . 3_575
O1 Ni1 O3 91.97(9) . .
O1 Ni1 O3 88.03(9) 3_575 .
O1 Ni1 O3 88.03(9) . 3_575
O1 Ni1 O3 91.97(9) 3_575 3_575
O3 Ni1 O3 180.0 . 3_575
O1 Ni1 O2 86.74(8) . 3_575
O1 Ni1 O2 93.26(8) 3_575 3_575
O3 Ni1 O2 90.02(9) . 3_575
O3 Ni1 O2 89.98(9) 3_575 3_575
O1 Ni1 O2 93.26(8) . .
O1 Ni1 O2 86.74(8) 3_575 .
O3 Ni1 O2 89.98(9) . .
O3 Ni1 O2 90.02(9) 3_575 .
O2 Ni1 O2 180.0 3_575 .
O1 P1 O7 113.90(13) . .
O1 P1 O8 110.79(13) . .
O7 P1 O8 110.86(13) . .
O1 P1 C1 109.08(13) . .
O7 P1 C1 105.95(13) . .
O8 P1 C1 105.82(13) . .
O2 P2 O5 114.56(13) . .
O2 P2 O9 111.53(13) . .
O5 P2 O9 107.96(13) . .
O2 P2 C1 107.44(13) . .
O5 P2 C1 108.48(13) . .
O9 P2 C1 106.53(13) . .
P2 O9 H14 112(4) . .
Ni1 O3 H3 109(4) . .
Ni1 O3 H12 126(3) . .
H3 O3 H12 106(5) . .
P2 O2 Ni1 130.58(13) . .
P1 O1 Ni1 129.13(13) . .
O6 C1 C2 108.5(2) . .
O6 C1 P1 108.8(2) . .
C2 C1 P1 108.0(2) . .
O6 C1 P2 109.5(2) . .
C2 C1 P2 108.8(2) . .
P1 C1 P2 113.27(16) . .
C1 O6 H13 119(4) . .
N1 C3 C2 108.1(3) . .
N1 C3 H7 108(2) . .
C2 C3 H7 110(2) . .
N1 C3 H8 105(2) . .
C2 C3 H8 113(2) . .
H7 C3 H8 112(3) . .
C3 C2 C1 113.2(3) . .
C3 C2 H5 119(2) . .
C1 C2 H5 103(2) . .
C3 C2 H6 112(3) . .
C1 C2 H6 114(2) . .
H5 C2 H6 93(3) . .
P1 O8 H15 124(3) . .
C3 N1 H1A 109.5 . .
C3 N1 H1B 109.5 . .
H1A N1 H1B 109.5 . .
C3 N1 H1C 109.5 . .
H1A N1 H1C 109.5 . .
H1B N1 H1C 109.5 . .

loop_
_geom_bond_atom_site_label_1
_geom_bond_atom_site_label_2
_geom_bond_distance
_geom_bond_site_symmetry_2
Ni1 O1 2.029(2) .
Ni1 O1 2.029(2) 3_575
Ni1 O3 2.082(2) .
Ni1 O3 2.082(2) 3_575
Ni1 O2 2.110(2) 3_575
Ni1 O2 2.110(2) .
P1 O1 1.513(2) .
P1 O7 1.524(2) .
P1 O8 1.556(2) .
P1 C1 1.842(3) .
P2 O2 1.520(2) .
P2 O5 1.522(2) .
P2 O9 1.566(2) .
P2 C1 1.847(3) .
O9 H14 0.98(7) .
O3 H3 0.73(5) .
O3 H12 0.97(5) .
C1 O6 1.458(4) .
C1 C2 1.546(4) .
O6 H13 0.86(6) .
C3 N1 1.500(4) .
C3 C2 1.532(5) .
C3 H7 0.97(4) .
C3 H8 0.89(4) .
C2 H5 0.91(4) .
C2 H6 0.95(4) .
O8 H15 1.21(4) .
N1 H1A 0.8900 .
N1 H1B 0.8900 .
N1 H1C 0.8900 .

loop_
_geom_hbond_atom_site_label_D
_geom_hbond_atom_site_label_H
_geom_hbond_atom_site_label_A
_geom_hbond_distance_DH
_geom_hbond_distance_HA
_geom_hbond_distance_DA
_geom_hbond_angle_DHA
_geom_hbond_site_symmetry_A
O9 H14 O7 0.98(7) 1.55(7) 2.522(3) 173(6) 4_576
O6 H13 O2 0.86(6) 2.04(6) 2.840(3) 155(5) 2_545
O3 H12 O7 0.97(5) 1.81(5) 2.741(3) 160(4) 3_675
N1 H1C O1 0.89 2.36 3.122(4) 143.4 3_675
N1 H1C O2 0.89 2.30 3.032(4) 138.8 1_655
N1 H1A O7 0.89 2.30 3.081(4) 147.2 2_655
N1 H1B O9 0.89 2.12 2.971(4) 159.4 2
O3 H3 O8 0.73(5) 2.51(5) 2.921(3) 117(5) 3_575
O3 H3 O6 0.73(5) 2.25(5) 2.887(3) 145(5) 2
O8 H15 O5 1.20(4) 1.27(4) 2.464(3) 170.9 2_545

loop_
_geom_torsion_atom_site_label_1
_geom_torsion_atom_site_label_2
_geom_torsion_atom_site_label_3
_geom_torsion_atom_site_label_4
_geom_torsion
_geom_torsion_site_symmetry_1
O5 P2 O2 Ni1 167.22(15) .
O9 P2 O2 Ni1 -69.8(2) .
C1 P2 O2 Ni1 46.6(2) .
O1 Ni1 O2 P2 -31.81(19) .
O1 Ni1 O2 P2 148.19(19) 3_575
O3 Ni1 O2 P2 -123.78(19) .
O3 Ni1 O2 P2 56.22(19) 3_575
O2 Ni1 O2 P2 107(43) 3_575
O7 P1 O1 Ni1 -170.19(14) .
O8 P1 O1 Ni1 64.02(19) .
C1 P1 O1 Ni1 -52.1(2) .
O1 Ni1 O1 P1 -14.0(2) 3_575
O3 Ni1 O1 P1 124.09(17) .
O3 Ni1 O1 P1 -55.91(17) 3_575
O2 Ni1 O1 P1 -146.00(18) 3_575
O2 Ni1 O1 P1 34.00(18) .
O1 P1 C1 O6 -179.54(18) .
O7 P1 C1 O6 -56.5(2) .
O8 P1 C1 O6 61.2(2) .
O1 P1 C1 C2 -62.0(2) .
O7 P1 C1 C2 61.0(2) .
O8 P1 C1 C2 178.8(2) .
O1 P1 C1 P2 58.50(19) .
O7 P1 C1 P2 -178.50(15) .
O8 P1 C1 P2 -60.73(19) .
O2 P2 C1 O6 -176.78(19) .
O5 P2 C1 O6 58.9(2) .
O9 P2 C1 O6 -57.1(2) .
O2 P2 C1 C2 64.8(2) .
O5 P2 C1 C2 -59.5(2) .
O9 P2 C1 C2 -175.52(19) .
O2 P2 C1 P1 -55.19(19) .
O5 P2 C1 P1 -179.55(15) .
O9 P2 C1 P1 64.44(18) .
N1 C3 C2 C1 -174.6(3) .
O6 C1 C2 C3 -31.7(4) .
P1 C1 C2 C3 -149.5(2) .
P2 C1 C2 C3 87.2(3) .
